data_2109006
loop_
_publ_author_name
'Hoser, Anna Agnieszka'
'Rekis, Toms'
'Madsen, Anders \/Ostergaard'

_publ_section_title
;
 Dynamics and disorder: on the stability of pyrazinamide polymorphs
;
_journal_issue '3 Part 1'
_journal_name_full 'Acta Crystallographica Section B'
_journal_page_first 416
_journal_page_last 424
_journal_paper_doi 10.1107/S2052520622004577
_journal_volume 78
_journal_year 2022
_chemical_formula_sum 'C5 H5 N3 O'
_chemical_formula_weight 123.1
_chemical_name_common Pyrazinamide
_space_group_IT_number 2
_space_group_name_Hall '-P 1'
_space_group_name_H-M_alt 'P -1'
_symmetry_cell_setting triclinic
_symmetry_Int_Tables_number 2
_symmetry_space_group_name_Hall '-P 1'
_symmetry_space_group_name_H-M 'P -1'
_cell_angle_alpha 97.45(3)
_cell_angle_beta 98.04(3)
_cell_angle_gamma 106.55(2)
_cell_formula_units_Z 2
_cell_length_a 5.1280(14)
_cell_length_b 5.7080(12)
_cell_length_c 9.857(4)
_cell_measurement_reflns_used 15213
_cell_measurement_temperature 122
_cell_measurement_theta_max 53.32
_cell_measurement_theta_min 2.12
_cell_volume 269.45(15)
_diffrn_ambient_temperature 122
_diffrn_measured_fraction_theta_full 0.96
_diffrn_measured_fraction_theta_max 0.77
_diffrn_measurement_device_type 'Nonius Kappa CCD'
_diffrn_radiation_probe x-ray
_diffrn_radiation_source 'X-ray tube'
_diffrn_radiation_type 'Mo K\a'
_diffrn_radiation_wavelength 0.71073
_diffrn_reflns_av_R_equivalents 0.0743
_diffrn_reflns_av_unetI/netI 0.0371
_diffrn_reflns_limit_h_max 10
_diffrn_reflns_limit_h_min -9
_diffrn_reflns_limit_k_max 9
_diffrn_reflns_limit_k_min -12
_diffrn_reflns_limit_l_max 21
_diffrn_reflns_limit_l_min -21
_diffrn_reflns_number 15213
_diffrn_reflns_theta_full 44.37
_diffrn_reflns_theta_max 53.32
_diffrn_reflns_theta_min 2.12
_exptl_absorpt_coefficient_mu 0.113
_exptl_crystal_colour colorless
_exptl_crystal_density_diffrn 1.5175
_exptl_crystal_description prism
_exptl_crystal_F_000 128
_refine_diff_density_max 0.50
_refine_diff_density_min -0.27
_refine_ls_extinction_method none
_refine_ls_goodness_of_fit_gt 2.85
_refine_ls_goodness_of_fit_ref 2.60
_refine_ls_hydrogen_treatment constr
_refine_ls_number_constraints 0
_refine_ls_number_parameters 82
_refine_ls_number_reflns 4988
_refine_ls_number_restraints 0
_refine_ls_R_factor_all 0.0540
_refine_ls_R_factor_gt 0.0397
_refine_ls_shift/su_max 0.0024
_refine_ls_shift/su_mean 0.0003
_refine_ls_structure_factor_coef F
_refine_ls_weighting_details w=1/(\s^2^(F)+0.0001F^2^)
_refine_ls_weighting_scheme sigma
_refine_ls_wR_factor_gt 0.0635
_refine_ls_wR_factor_ref 0.0647
_reflns_number_gt 4005
_reflns_number_total 4988
_reflns_threshold_expression I>3\s(I)
_cod_data_source_file so5076sup1.cif
_cod_data_source_block delta122K
_cod_depositor_comments
;
The following automatic conversions were performed:

data item '_diffrn_radiation_probe' value 'X-ray' was changed to
'x-ray' in accordance with the
/home/data/users/saulius/crontab/automatic-downloads/rss-feeds/IUCr/lib/dictionaries/cif_core.dic
dictionary named 'cif_core.dic' version 2.4.2 last updated on
2011-04-26.

Automatic conversion script
Id: cif_fix_values 7556 2019-12-06 15:28:31Z antanas 
;
_cod_original_formula_sum 'C5 H5 N3 O1'
_cod_database_code 2109006

loop_
_space_group_symop_id
_space_group_symop_operation_xyz
1 x,y,z
2 -x,-y,-z

loop_
_atom_site_label
_atom_site_type_symbol
_atom_site_fract_x
_atom_site_fract_y
_atom_site_fract_z
_atom_site_adp_type
_atom_site_U_iso_or_equiv
_atom_site_site_symmetry_multiplicity
_atom_site_occupancy
_atom_site_calc_flag
_atom_site_refinement_flags
_atom_site_disorder_assembly
_atom_site_disorder_group
O1 O 0.80224(6) 1.15293(5) 0.10104(3) Uani 0.01598(8) 2 1 d . . .
N1 N 0.24229(7) 1.04167(6) 0.37038(3) Uani 0.01502(8) 2 1 d . . .
N3 N 0.78478(6) 0.74568(6) 0.07172(3) Uani 0.01500(8) 2 1 d . . .
N2 N 0.42276(7) 0.65832(6) 0.24927(4) Uani 0.01519(8) 2 1 d . . .
C1 C 0.51158(6) 0.88913(6) 0.22318(3) Uani 0.01115(8) 2 1 d . . .
C3 C 0.71342(6) 0.93999(6) 0.12568(3) Uani 0.01188(8) 2 1 d . . .
C2 C 0.15238(8) 0.81092(7) 0.39541(4) Uani 0.01459(9) 2 1 d . . .
C4 C 0.24172(8) 0.61977(6) 0.33507(4) Uani 0.01692(10) 2 1 d . . .
C5 C 0.42242(8) 1.07968(6) 0.28310(4) Uani 0.01394(9) 2 1 d . . .
H1n3 H 0.717086 0.601443 0.094668 Uiso 0.018 2 1 d . . .
H2n3 H 0.899009 0.76319 0.013578 Uiso 0.018 2 1 d . . .
H1c2 H 0.022155 0.775221 0.456841 Uiso 0.0175 2 1 d . . .
H1c4 H 0.171016 0.456326 0.355873 Uiso 0.0203 2 1 d . . .
H1c5 H 0.491614 1.242633 0.261398 Uiso 0.0167 2 1 d . . .

loop_
_atom_site_aniso_label
_atom_site_aniso_type_symbol
_atom_site_aniso_U_11
_atom_site_aniso_U_22
_atom_site_aniso_U_33
_atom_site_aniso_U_12
_atom_site_aniso_U_13
_atom_site_aniso_U_23
O1 O 0.01577(11) 0.01287(11) 0.02105(13) 0.00347(9) 0.00899(9) 0.00537(9)
N1 N 0.01815(13) 0.01233(12) 0.01903(13) 0.00797(10) 0.00962(10) 0.00446(9)
N3 N 0.01526(12) 0.01350(12) 0.01836(13) 0.00530(10) 0.00879(10) 0.00231(9)
N2 N 0.01856(13) 0.01038(11) 0.02058(13) 0.00643(10) 0.01079(10) 0.00462(9)
C1 C 0.01148(11) 0.00976(12) 0.01388(12) 0.00430(9) 0.00499(9) 0.00287(9)
C3 C 0.01061(11) 0.01196(12) 0.01364(12) 0.00341(9) 0.00417(9) 0.00240(9)
C2 C 0.01690(13) 0.01356(13) 0.01756(13) 0.00727(11) 0.00931(11) 0.00535(10)
C4 C 0.02141(15) 0.01137(13) 0.02314(16) 0.00714(11) 0.01331(13) 0.00672(11)
C5 C 0.01641(13) 0.01033(12) 0.01829(13) 0.00601(10) 0.00832(11) 0.00414(10)

loop_
_atom_type_symbol
_atom_type_scat_dispersion_real
_atom_type_scat_dispersion_imag
_atom_type_scat_source
C 0.0033 0.0016 'International Tables Vol C tables 4.2.6.8 and 6.1.1.1'
H 0.0000 0.0000 'International Tables Vol C tables 4.2.6.8 and 6.1.1.1'
N 0.0061 0.0033 'International Tables Vol C tables 4.2.6.8 and 6.1.1.1'
O 0.0106 0.0060 'International Tables Vol C tables 4.2.6.8 and 6.1.1.1'

loop_
_exptl_crystal_face_index_h
_exptl_crystal_face_index_k
_exptl_crystal_face_index_l
_exptl_crystal_face_perp_dist
? ? ? ?

loop_
_geom_angle_atom_site_label_1
_geom_angle_atom_site_label_2
_geom_angle_atom_site_label_3
_geom_angle_site_symmetry_1
_geom_angle_site_symmetry_2
_geom_angle_site_symmetry_3
_geom_angle
_geom_angle_publ_flag
C2 N1 C5 . . . 116.23(4) ?
C3 N3 H1n3 . . . 120 ?
C3 N3 H2n3 . . . 120 ?
H1n3 N3 H2n3 . . . 120 ?
C1 N2 C4 . . . 116.39(4) ?
N2 C1 C3 . . . 118.12(4) ?
N2 C1 C5 . . . 121.98(4) ?
C3 C1 C5 . . . 119.90(4) ?
O1 C3 N3 . . . 124.64(4) ?
O1 C3 C1 . . . 119.55(4) ?
N3 C3 C1 . . . 115.80(4) ?
N1 C2 C4 . . . 122.03(4) ?
N1 C2 H1c2 . . . 118.98 ?
C4 C2 H1c2 . . . 118.98 ?
N2 C4 C2 . . . 121.68(4) ?
N2 C4 H1c4 . . . 119.16 ?
C2 C4 H1c4 . . . 119.16 ?
N1 C5 C1 . . . 121.68(4) ?
N1 C5 H1c5 . . . 119.16 ?
C1 C5 H1c5 . . . 119.16 ?

loop_
_geom_bond_atom_site_label_1
_geom_bond_atom_site_label_2
_geom_bond_site_symmetry_1
_geom_bond_site_symmetry_2
_geom_bond_distance
_geom_bond_publ_flag
O1 C3 . . 1.2393(7) ?
N1 C2 . . 1.3335(8) ?
N1 C5 . . 1.3405(9) ?
N3 C3 . . 1.3340(7) ?
N3 H1n3 . . 0.87 ?
N3 H2n3 . . 0.87 ?
N2 C1 . . 1.3372(8) ?
N2 C4 . . 1.3330(9) ?
C1 C3 . . 1.5028(9) ?
C1 C5 . . 1.3903(8) ?
C2 C4 . . 1.3953(8) ?
C2 H1c2 . . 0.96 ?
C4 H1c4 . . 0.96 ?
C5 H1c5 . . 0.96 ?

loop_
_geom_hbond_atom_site_label_D
_geom_hbond_atom_site_label_H
_geom_hbond_atom_site_label_A
_geom_hbond_site_symmetry_D
_geom_hbond_site_symmetry_H
_geom_hbond_site_symmetry_A
_geom_hbond_distance_DH
_geom_hbond_distance_HA
_geom_hbond_distance_DA
_geom_hbond_angle_DHA
_geom_hbond_publ_flag
N3 H2n3 O1 . . 2_775 0.87 2.01 2.8784(16) 171.76 ?

loop_
_geom_torsion_atom_site_label_1
_geom_torsion_atom_site_label_2
_geom_torsion_atom_site_label_3
_geom_torsion_atom_site_label_4
_geom_torsion_site_symmetry_1
_geom_torsion_site_symmetry_2
_geom_torsion_site_symmetry_3
_geom_torsion_site_symmetry_4
_geom_torsion
_geom_torsion_publ_flag
? ? ? ? ? ? ? ? ? ?

loop_
_restr_angle_atom_site_label_1
_restr_angle_site_symmetry_1
_restr_angle_atom_site_label_2
_restr_angle_site_symmetry_2
_restr_angle_atom_site_label_3
_restr_angle_site_symmetry_3
_restr_angle_target
_restr_angle_target_weight_param
? ? ? ? ? ? ? ?

loop_
_restr_distance_atom_site_label_1
_restr_distance_site_symmetry_1
_restr_distance_atom_site_label_2
_restr_distance_site_symmetry_2
_restr_distance_target
_restr_distance_target_weight_param
? ? ? ? ? ?

loop_
_restr_equal_angle_atom_site_label_1
_restr_equal_angle_site_symmetry_1
_restr_equal_angle_atom_site_label_2
_restr_equal_angle_site_symmetry_2
_restr_equal_angle_atom_site_label_3
_restr_equal_angle_site_symmetry_3
_restr_equal_angle_class_class_id
_restr_equal_angle_class_target_weight_param
? ? ? ? ? ? ? ?

loop_
_restr_equal_distance_atom_site_label_1
_restr_equal_distance_site_symmetry_1
_restr_equal_distance_atom_site_label_2
_restr_equal_distance_site_symmetry_2
_restr_equal_distance_class_class_id
_restr_equal_distance_class_target_weight_param
? ? ? ? ? ?

loop_
_restr_equal_torsion_atom_site_label_1
_restr_equal_torsion_site_symmetry_1
_restr_equal_torsion_atom_site_label_2
_restr_equal_torsion_site_symmetry_2
_restr_equal_torsion_atom_site_label_3
_restr_equal_torsion_site_symmetry_3
_restr_equal_torsion_atom_site_label_4
_restr_equal_torsion_site_symmetry_4
_restr_equal_torsion_class_class_id
_restr_equal_torsion_class_target_weight_param
? ? ? ? ? ? ? ? ? ?

loop_
_restr_torsion_atom_site_label_1
_restr_torsion_site_symmetry_1
_restr_torsion_atom_site_label_2
_restr_torsion_site_symmetry_2
_restr_torsion_atom_site_label_3
_restr_torsion_site_symmetry_3
_restr_torsion_atom_site_label_4
_restr_torsion_site_symmetry_4
_restr_torsion_angle_target
_restr_torsion_weight_param
? ? ? ? ? ? ? ? ? ?

loop_
_twin_individual_id
_twin_individual_mass_fraction_refined
_twin_individual_twin_matrix_11
_twin_individual_twin_matrix_12
_twin_individual_twin_matrix_13
_twin_individual_twin_matrix_21
_twin_individual_twin_matrix_22
_twin_individual_twin_matrix_23
_twin_individual_twin_matrix_31
_twin_individual_twin_matrix_32
_twin_individual_twin_matrix_33
? ? ? ? ? ? ? ? ? ? ?

loop_
_jana_atom_site_adp_c_label
_jana_atom_site_adp_c_type_symbol
_jana_atom_site_adp_c_111
_jana_atom_site_adp_c_112
_jana_atom_site_adp_c_113
_jana_atom_site_adp_c_122
_jana_atom_site_adp_c_123
_jana_atom_site_adp_c_133
_jana_atom_site_adp_c_222
_jana_atom_site_adp_c_223
_jana_atom_site_adp_c_233
_jana_atom_site_adp_c_333
? ? ? ? ? ? ? ? ? ? ? ?

loop_
_jana_atom_site_adp_d_label
_jana_atom_site_adp_d_type_symbol
_jana_atom_site_adp_d_1111
_jana_atom_site_adp_d_1112
_jana_atom_site_adp_d_1113
_jana_atom_site_adp_d_1122
_jana_atom_site_adp_d_1123
_jana_atom_site_adp_d_1133
_jana_atom_site_adp_d_1222
_jana_atom_site_adp_d_1223
_jana_atom_site_adp_d_1233
_jana_atom_site_adp_d_1333
_jana_atom_site_adp_d_2222
_jana_atom_site_adp_d_2223
_jana_atom_site_adp_d_2233
_jana_atom_site_adp_d_2333
_jana_atom_site_adp_d_3333
? ? ? ? ? ? ? ? ? ? ? ? ? ? ? ? ?

loop_
_jana_atom_site_adp_e_label
_jana_atom_site_adp_e_type_symbol
_jana_atom_site_adp_e_11111
_jana_atom_site_adp_e_11112
_jana_atom_site_adp_e_11113
_jana_atom_site_adp_e_11122
_jana_atom_site_adp_e_11123
_jana_atom_site_adp_e_11133
_jana_atom_site_adp_e_11222
_jana_atom_site_adp_e_11223
_jana_atom_site_adp_e_11233
_jana_atom_site_adp_e_11333
_jana_atom_site_adp_e_12222
_jana_atom_site_adp_e_12223
_jana_atom_site_adp_e_12233
_jana_atom_site_adp_e_12333
_jana_atom_site_adp_e_13333
_jana_atom_site_adp_e_22222
_jana_atom_site_adp_e_22223
_jana_atom_site_adp_e_22233
_jana_atom_site_adp_e_22333
_jana_atom_site_adp_e_23333
_jana_atom_site_adp_e_33333
? ? ? ? ? ? ? ? ? ? ? ? ? ? ? ? ? ? ? ? ? ? ?

loop_
_jana_atom_site_adp_f_label
_jana_atom_site_adp_f_type_symbol
_jana_atom_site_adp_f_111111
_jana_atom_site_adp_f_111112
_jana_atom_site_adp_f_111113
_jana_atom_site_adp_f_111122
_jana_atom_site_adp_f_111123
_jana_atom_site_adp_f_111133
_jana_atom_site_adp_f_111222
_jana_atom_site_adp_f_111223
_jana_atom_site_adp_f_111233
_jana_atom_site_adp_f_111333
_jana_atom_site_adp_f_112222
_jana_atom_site_adp_f_112223
_jana_atom_site_adp_f_112233
_jana_atom_site_adp_f_112333
_jana_atom_site_adp_f_113333
_jana_atom_site_adp_f_122222
_jana_atom_site_adp_f_122223
_jana_atom_site_adp_f_122233
_jana_atom_site_adp_f_122333
_jana_atom_site_adp_f_123333
_jana_atom_site_adp_f_133333
_jana_atom_site_adp_f_222222
_jana_atom_site_adp_f_222223
_jana_atom_site_adp_f_222233
_jana_atom_site_adp_f_222333
_jana_atom_site_adp_f_223333
_jana_atom_site_adp_f_233333
_jana_atom_site_adp_f_333333
? ? ? ? ? ? ? ? ? ? ? ? ? ? ? ? ? ? ? ? ? ? ? ? ? ? ? ? ? ?
